data_7704398
loop_
_publ_author_name
'Sanchez-Lievanos, Karla R'
'Tariq, Mehrin'
'Brennessel, William W.'
'Knowles, Kathryn E.'

_publ_section_title
;
 Heterometallic trinuclear oxo-centered clusters as single-source
 precursors for synthesis of stoichiometric monodisperse transition metal
 ferrite nanocrystals.
;
_journal_issue 45
_journal_name_full 'Dalton transactions (Cambridge, England : 2003)'
_journal_page_first 16348
_journal_page_last 16358
_journal_paper_doi 10.1039/d0dt01369b
_journal_volume 49
_journal_year 2020
_chemical_formula_moiety 'C12 H6 F18 Fe2 O16 Zn1, 2.5(O), H2 O'
_chemical_formula_sum 'C12 H13 F18 Fe2 O19.5 Zn'
_chemical_formula_weight 988.29
_space_group_crystal_system monoclinic
_space_group_IT_number 15
_space_group_name_Hall '-C 2yc'
_space_group_name_H-M_alt 'C 1 2/c 1'
_atom_sites_solution_hydrogens difmap
_atom_sites_solution_primary dual
_atom_sites_solution_secondary difmap
_audit_creation_date 2020-04-01
_audit_creation_method
;
Olex2 1.3-ac4
(compiled 2019.04.23 svn.r3594 for Rigaku Oxford Diffraction, GUI svn.r5739)
;
_audit_update_record
;
2020-04-14 deposited with the CCDC.	2020-05-13 downloaded from the CCDC.
;
_cell_angle_alpha 90
_cell_angle_beta 92.6740(10)
_cell_angle_gamma 90
_cell_formula_units_Z 8
_cell_length_a 33.6920(4)
_cell_length_b 10.70450(10)
_cell_length_c 16.4568(2)
_cell_measurement_reflns_used 19371
_cell_measurement_temperature 100.00(10)
_cell_measurement_theta_max 77.6430
_cell_measurement_theta_min 2.6340
_cell_volume 5928.78(12)
_computing_cell_refinement 'CrysAlisPro 1.171.40.61a (Rigaku OD, 2019)'
_computing_data_collection 'CrysAlisPro 1.171.40.61a (Rigaku OD, 2019)'
_computing_data_reduction 'CrysAlisPro 1.171.40.61a (Rigaku OD, 2019)'
_computing_molecular_graphics 'Olex2 (Dolomanov et al., 2009)'
_computing_publication_material 'Olex2 (Dolomanov et al., 2009)'
_computing_structure_refinement 'ShelXL (Sheldrick, 2015b)'
_computing_structure_solution 'ShelXT (Sheldrick, 2015a)'
_diffrn_ambient_environment N~2~
_diffrn_ambient_temperature 100.00(10)
_diffrn_detector 'Hybrid Pixel Array Detector'
_diffrn_detector_area_resol_mean 10.0000
_diffrn_detector_type HyPix
_diffrn_measured_fraction_theta_full 0.992
_diffrn_measured_fraction_theta_max 0.975
_diffrn_measurement_details
;
List of Runs (angles in degrees, time in seconds):

  # Type    Start    End  Width  t~exp~   \w     \q     \k     \f   Frames
#--------------------------------------------------------------------------
  1  \w    -82.00  -4.00   0.50    0.30    --  -49.75 111.00-132.00  156
  2  \w    -71.00 -46.00   0.50    1.21    --  -84.25 111.00-132.00   50
  3  \w     -4.00  24.00   0.50    0.30    --  -49.75  19.00-180.00   56
  4  \w   -107.00 -73.00   0.50    0.30    --  -49.75-125.00-120.00   68
  5  \w   -120.00 -73.00   0.50    0.30    --  -49.75-125.00 -90.00   94
  6  \w   -121.00 -94.00   0.50    0.30    --  -49.75-125.00 -60.00   54
  7  \w   -119.00 -82.00   0.50    1.21    --  -84.25-111.00 133.00   74
  8  \w     -5.00  24.00   0.50    0.30    --  -49.75  19.00 150.00   58
  9  \w    -41.00 -12.00   0.50    1.21    --  -84.25  45.00 150.00   58
 10  \w     47.00  88.00   0.50    0.30    --   49.75-111.00 133.00   82
 11  \w     68.00 107.00   0.50    1.21    --  105.75-111.00 133.00   78
 12  \w     85.00 111.00   0.50    1.21    --  105.75-125.00  90.00   52
 13  \w     66.00 104.00   0.50    1.21    --  105.75 -94.00 150.00   76
 14  \w     62.00 102.00   0.50    1.21    --  105.75 -94.00  60.00   80
 15  \w     52.00  80.00   0.50    1.21    --  105.75 -61.00  30.00   56
 16  \w     38.00  76.00   0.50    1.21    --  105.75 -61.00  60.00   76
 17  \w     36.00  78.00   0.50    1.21    --  105.75-125.00  60.00   84
 18  \w     34.00  70.00   0.50    1.21    --  105.75-125.00  90.00   72
 19  \w     38.00  80.00   0.50    1.21    --  105.75 -61.00 -30.00   84
 20  \w     63.00  89.00   0.50    1.21    --  105.75 -94.00 -90.00   52
 21  \w     76.00 106.00   0.50    1.21    --  105.75-125.00 -90.00   60
 22  \w     79.00 104.00   0.50    1.21    --  105.75 -94.00-180.00   50
 23  \w     47.00 106.00   0.50    1.21    --  105.75 -94.00-150.00  118
 24  \w     46.00  79.00   0.50    1.21    --  105.75 -61.00-120.00   66
 25  \w     37.00  75.00   0.50    1.21    --  105.75 -94.00-180.00   76
 26  \w     34.00 105.00   0.50    1.21    --  105.75 -94.00 -60.00  142
 27  \w     37.00  79.00   0.50    1.21    --  105.75 -61.00 -60.00   84
 28  \w     98.00 175.00   0.50    1.21    --  105.75  15.00 -30.00  154
 29  \w    148.00 178.00   0.50    1.21    --  105.75  30.00  60.00   60
 30  \w    101.00 126.00   0.50    1.21    --  105.75  30.00  60.00   50
 31  \w    105.00 149.00   0.50    1.21    --  105.75 111.00-132.00   88
 32  \w    144.00 170.00   0.50    1.21    --  105.75  61.00-150.00   52
 33  \w    110.00 137.00   0.50    1.21    --  105.75  61.00-150.00   54
;
_diffrn_measurement_device 'four-circle diffractometer'
_diffrn_measurement_device_type 'XtaLAB Synergy, Dualflex, HyPix'
_diffrn_measurement_method '\w scans'
_diffrn_orient_matrix_type 'CrysAlisPro convention (1999,Acta A55,543-557)'
_diffrn_orient_matrix_UB_11 0.0035866000
_diffrn_orient_matrix_UB_12 -0.1406699000
_diffrn_orient_matrix_UB_13 -0.0179281000
_diffrn_orient_matrix_UB_21 0.0410787000
_diffrn_orient_matrix_UB_22 -0.0023399000
_diffrn_orient_matrix_UB_23 0.0451969000
_diffrn_orient_matrix_UB_31 -0.0198768000
_diffrn_orient_matrix_UB_32 -0.0301361000
_diffrn_orient_matrix_UB_33 0.0801385000
_diffrn_radiation_monochromator mirror
_diffrn_radiation_probe x-ray
_diffrn_radiation_type 'Cu K\a'
_diffrn_radiation_wavelength 1.54184
_diffrn_reflns_av_R_equivalents 0.0500
_diffrn_reflns_av_unetI/netI 0.0326
_diffrn_reflns_Laue_measured_fraction_full 0.992
_diffrn_reflns_Laue_measured_fraction_max 0.975
_diffrn_reflns_limit_h_max 41
_diffrn_reflns_limit_h_min -42
_diffrn_reflns_limit_k_max 13
_diffrn_reflns_limit_k_min -13
_diffrn_reflns_limit_l_max 20
_diffrn_reflns_limit_l_min -16
_diffrn_reflns_number 26971
_diffrn_reflns_point_group_measured_fraction_full 0.992
_diffrn_reflns_point_group_measured_fraction_max 0.975
_diffrn_reflns_theta_full 74.504
_diffrn_reflns_theta_max 77.758
_diffrn_reflns_theta_min 2.626
_diffrn_source 'micro-focus sealed X-ray tube'
_diffrn_source_type 'PhotonJet (Cu) X-ray Source'
_exptl_absorpt_coefficient_mu 10.561
_exptl_absorpt_correction_T_max 1.00000
_exptl_absorpt_correction_T_min 0.29311
_exptl_absorpt_correction_type multi-scan
_exptl_absorpt_process_details
;
CrysAlisPro 1.171.40.61a (Rigaku Oxford Diffraction, 2019)
Empirical absorption correction using spherical harmonics,
 implemented in SCALE3 ABSPACK scaling algorithm.
;
_exptl_crystal_colour red
_exptl_crystal_colour_primary red
_exptl_crystal_density_diffrn 2.214
_exptl_crystal_description plate
_exptl_crystal_F_000 3880
_exptl_crystal_size_max 0.263
_exptl_crystal_size_mid 0.197
_exptl_crystal_size_min 0.181
_refine_diff_density_max 1.045
_refine_diff_density_min -0.988
_refine_diff_density_rms 0.138
_refine_ls_extinction_method none
_refine_ls_goodness_of_fit_ref 1.019
_refine_ls_hydrogen_treatment constr
_refine_ls_matrix_type full
_refine_ls_number_parameters 562
_refine_ls_number_reflns 6185
_refine_ls_number_restraints 225
_refine_ls_restrained_S_all 1.019
_refine_ls_R_factor_all 0.0528
_refine_ls_R_factor_gt 0.0511
_refine_ls_shift/su_max 0.002
_refine_ls_shift/su_mean 0.000
_refine_ls_structure_factor_coef Fsqd
_refine_ls_weighting_details 'w=1/[\s^2^(Fo^2^)+(0.0919P)^2^+25.3725P] where P=(Fo^2^+2Fc^2^)/3'
_refine_ls_weighting_scheme calc
_refine_ls_wR_factor_gt 0.1353
_refine_ls_wR_factor_ref 0.1371
_reflns_Friedel_coverage 0.000
_reflns_number_gt 5851
_reflns_number_total 6185
_reflns_threshold_expression 'I > 2\s(I)'
_cod_data_source_file d0dt01369b2.cif
_cod_data_source_block knoks14
_cod_depositor_comments 'Adding full bibliography for 7704398--7704402.cif.'
_cod_original_formula_sum 'C12 H13 F18 Fe2 O19.50 Zn'
_cod_database_code 7704398
_shelx_shelxl_version_number 2018/3
_shelx_space_group_comment
;
The symmetry employed for this shelxl refinement is uniquely defined
by the following loop, which should always be used as a source of
symmetry information in preference to the above space-group names.
They are only intended as comments.
;
_shelx_estimated_absorpt_t_max 0.251
_shelx_estimated_absorpt_t_min 0.168
_diffrn_oxdiff_digest_frames
;
0197e62376e25d64e65005bfb30d62dbf000058b3a9
;
_reflns_odcompleteness_completeness 99.13
_reflns_odcompleteness_iscentric 1
_reflns_odcompleteness_theta 74.33
_olex2_refinement_description
;
1. Fixed Uiso
 At 1.5 times of:
  All O(H,H) groups
2. Shared sites
{Fe2, Zn2}
{Fe3, Zn3}
3. Restrained distances
 C3-C4 \\sim C3-C4'
 with sigma of 0.01
 C4-F4 \\sim C4-F5 \\sim C4-F6 \\sim C4'-F4' \\sim C4'-F5' \\sim C4'-F6'
 with sigma of 0.01
 F4-F5 \\sim F5-F6 \\sim F6-F4 \\sim F4'-F5' \\sim F5'-F6' \\sim F6'-F4'
 with sigma of 0.02
 C7-C8 \\sim C7-C8'
 with sigma of 0.01
 C8-F10 \\sim C8-F11 \\sim C8-F12 \\sim C8'-F10' \\sim C8'-F11' \\sim C8'-F12'
 with sigma of 0.01
 F10-F11 \\sim F11-F12 \\sim F12-F10 \\sim F10'-F11' \\sim F11'-F12' \\sim
F12'-F10'
 with sigma of 0.02
4. Uiso/Uaniso restraints and constraints
All non-hydrogen atoms have similar U: within 1.2A with sigma of 0.01 and sigma
for terminal atoms of 0.02
C4 \\sim C4': within 2A with sigma of 0.005 and sigma for terminal atoms of 0.01
C8 \\sim C8': within 2A with sigma of 0.005 and sigma for terminal atoms of 0.01
Uanis(O17) = Uanis(O17')
Uanis(O18) = Uanis(O18')
Uanis(O19) = Uanis(O19')
Uanis(Fe2) = Uanis(Zn2)
Uanis(Fe3) = Uanis(Zn3)
5. Rigid body (RIGU) restrains
 F4, F5, F6, C4
 with sigma for 1-2 distances of 0.004 and sigma for 1-3 distances of 0.004
 F4', F5', F6', C4'
 with sigma for 1-2 distances of 0.004 and sigma for 1-3 distances of 0.004
 C8, F10, F11, F12
 with sigma for 1-2 distances of 0.004 and sigma for 1-3 distances of 0.004
 C8', F10', F11', F12'
 with sigma for 1-2 distances of 0.004 and sigma for 1-3 distances of 0.004
6. Others
 1*[Sof(Fe2)+Sof(Zn2)]+1*[Sof(Fe3)+Sof(Zn3)]=1 with esd of 0.0001
 Sof(O17')=1-FVAR(1)
 Sof(O17)=FVAR(1)
 Sof(O18')=1-FVAR(2)
 Sof(O18)=FVAR(2)
 Sof(O19')=0.5*(1-FVAR(4))
 Sof(O19)=0.5*FVAR(4)
 Sof(F4')=Sof(F5')=Sof(F6')=Sof(C4')=1-FVAR(4)
 Sof(F4)=Sof(F5)=Sof(F6)=Sof(C4)=FVAR(4)
 Sof(Zn2)=1-FVAR(5)
 Sof(Fe2)=FVAR(5)
 Sof(Zn3)=1-FVAR(6)
 Sof(Fe3)=FVAR(6)
 Sof(C8')=Sof(F10')=Sof(F11')=Sof(F12')=1-FVAR(7)
 Sof(F10)=Sof(F11)=Sof(F12)=Sof(C8)=FVAR(7)
7.a Riding coordinates:
 O1(H1A,H1B), O2(H2A,H2B), O3(H3A,H3B), O20(H20A,H20B)
;
_olex2_submission_original_sample_id knoks14
_olex2_submission_special_instructions 'No special instructions were received'
_oxdiff_exptl_absorpt_empirical_details
;
Empirical correction (ABSPACK) includes:
- Absorption correction using spherical harmonics
- Frame scaling
;
_oxdiff_exptl_absorpt_empirical_full_max 1.668
_oxdiff_exptl_absorpt_empirical_full_min 0.616

loop_
_space_group_symop_operation_xyz
'x, y, z'
'-x, y, -z+1/2'
'x+1/2, y+1/2, z'
'-x+1/2, y+1/2, -z+1/2'
'-x, -y, -z'
'x, -y, z-1/2'
'-x+1/2, -y+1/2, -z'
'x+1/2, -y+1/2, z-1/2'

loop_
_atom_site_label
_atom_site_type_symbol
_atom_site_fract_x
_atom_site_fract_y
_atom_site_fract_z
_atom_site_U_iso_or_equiv
_atom_site_adp_type
_atom_site_occupancy
_atom_site_site_symmetry_order
_atom_site_calc_flag
_atom_site_refinement_flags_posn
_atom_site_refinement_flags_adp
_atom_site_refinement_flags_occupancy
_atom_site_disorder_assembly
_atom_site_disorder_group
Fe1 Fe 0.62076(2) 0.86278(4) 0.48747(3) 0.01166(13) Uani 1 1 d . U . . .
Fe2 Fe 0.63428(2) 0.56337(4) 0.53375(3) 0.01587(14) Uani 0.513(3) 1 d . U . A 1
Fe3 Fe 0.59767(2) 0.64860(4) 0.34835(3) 0.01566(14) Uani 0.487(3) 1 d . U . A 1
Zn2 Zn 0.63428(2) 0.56337(4) 0.53375(3) 0.01587(14) Uani 0.487(3) 1 d . U . A 2
Zn3 Zn 0.59767(2) 0.64860(4) 0.34835(3) 0.01566(14) Uani 0.513(3) 1 d . U . A 2
F1 F 0.57417(8) 0.8970(2) 0.74263(14) 0.0396(6) Uani 1 1 d . U . . .
F2 F 0.53909(8) 0.7351(4) 0.72354(17) 0.0568(9) Uani 1 1 d . U . . .
F3 F 0.59588(9) 0.7206(3) 0.78543(13) 0.0522(8) Uani 1 1 d . U . . .
F7 F 0.51930(8) 0.3313(2) 0.53944(14) 0.0374(6) Uani 1 1 d . U . . .
F8 F 0.53650(9) 0.2470(2) 0.42903(16) 0.0427(7) Uani 1 1 d . U . . .
F9 F 0.49340(8) 0.3956(3) 0.4272(2) 0.0552(8) Uani 1 1 d . U . . .
F13 F 0.47829(6) 0.85552(19) 0.32055(12) 0.0225(4) Uani 1 1 d . U . . .
F14 F 0.50704(6) 1.0323(2) 0.34113(15) 0.0315(5) Uani 1 1 d . U . . .
F15 F 0.48356(6) 0.9315(2) 0.44064(12) 0.0259(4) Uani 1 1 d . U . . .
F16 F 0.69320(9) 0.8543(3) 0.21131(19) 0.0556(9) Uani 1 1 d . U . . .
F17 F 0.65494(8) 1.0124(4) 0.2082(2) 0.0674(11) Uani 1 1 d . U . . .
F18 F 0.70446(8) 1.0034(3) 0.29323(15) 0.0458(7) Uani 1 1 d . U . . .
F4 F 0.7578(3) 0.8575(17) 0.5633(6) 0.027(2) Uani 0.42(3) 1 d D U . B 1
F5 F 0.7600(3) 0.6764(9) 0.6168(12) 0.027(3) Uani 0.42(3) 1 d D U . B 1
F6 F 0.7369(6) 0.8316(16) 0.6829(7) 0.025(3) Uani 0.42(3) 1 d D U . B 1
F10 F 0.72631(16) 0.3575(6) 0.3740(3) 0.0563(16) Uani 0.687(7) 1 d D U . C 1
F11 F 0.67826(16) 0.2895(5) 0.2969(5) 0.077(2) Uani 0.687(7) 1 d D U . C 1
F12 F 0.71028(11) 0.4518(4) 0.2650(2) 0.0390(11) Uani 0.687(7) 1 d D U . C 1
F4' F 0.7507(3) 0.9036(10) 0.5826(7) 0.029(2) Uani 0.58(3) 1 d D U . B 2
F5' F 0.76493(16) 0.7092(11) 0.5870(6) 0.0259(17) Uani 0.58(3) 1 d D U . B 2
F6' F 0.7367(5) 0.7951(12) 0.6874(5) 0.0235(18) Uani 0.58(3) 1 d D U . B 2
O1 O 0.62693(7) 1.0500(2) 0.50910(15) 0.0214(5) Uani 1 1 d . U . . .
H1A H 0.651235 1.070334 0.506620 0.032 Uiso 1 1 d R . . . .
H1B H 0.618985 1.066774 0.556240 0.032 Uiso 1 1 d R . . . .
O2 O 0.65269(7) 0.4266(2) 0.61472(16) 0.0249(5) Uani 1 1 d . U . . .
H2A H 0.676301 0.404567 0.605367 0.037 Uiso 1 1 d R . . A .
H2B H 0.637321 0.363957 0.609468 0.037 Uiso 1 1 d R . . . .
O3 O 0.57745(8) 0.5882(2) 0.23181(14) 0.0227(5) Uani 1 1 d . U . . .
H3A H 0.591369 0.526789 0.217099 0.034 Uiso 1 1 d R . . A .
H3B H 0.553259 0.566129 0.233149 0.034 Uiso 1 1 d R . . . .
O4 O 0.59621(7) 0.8441(2) 0.59668(13) 0.0173(4) Uani 1 1 d . U . . .
O5 O 0.60558(7) 0.6420(2) 0.63218(14) 0.0191(5) Uani 1 1 d . U . . .
O6 O 0.67649(7) 0.8500(2) 0.54676(14) 0.0174(5) Uani 1 1 d . U . . .
O7 O 0.68673(7) 0.6453(2) 0.57070(15) 0.0205(5) Uani 1 1 d . U . . .
O8 O 0.58505(7) 0.4521(2) 0.51505(13) 0.0186(5) Uani 1 1 d . U . . .
O9 O 0.56144(7) 0.5058(2) 0.38969(13) 0.0183(4) Uani 1 1 d . U . . .
O10 O 0.66499(8) 0.4609(2) 0.44661(15) 0.0267(5) Uani 1 1 d . U . . .
O11 O 0.64364(7) 0.5346(3) 0.32481(14) 0.0245(5) Uani 1 1 d . U . . .
O12 O 0.54807(7) 0.7569(2) 0.34701(13) 0.0172(4) Uani 1 1 d . U . . .
O13 O 0.56618(6) 0.9086(2) 0.43605(13) 0.0173(4) Uani 1 1 d . U . . .
O14 O 0.62680(7) 0.7908(2) 0.28730(14) 0.0231(5) Uani 1 1 d . U . . .
O15 O 0.65138(7) 0.9144(2) 0.38785(13) 0.0178(4) Uani 1 1 d . U . . .
O16 O 0.61793(6) 0.69438(19) 0.45767(11) 0.0111(4) Uani 1 1 d . U . . .
C1 C 0.59460(8) 0.7518(3) 0.64284(17) 0.0139(6) Uani 1 1 d . U . . .
C2 C 0.57602(10) 0.7771(3) 0.72570(19) 0.0195(6) Uani 1 1 d . U . . .
C3 C 0.69616(8) 0.7572(3) 0.57058(16) 0.0130(6) Uani 1 1 d D U . . .
C5 C 0.56119(8) 0.4484(3) 0.45481(17) 0.0127(5) Uani 1 1 d . U . . .
C6 C 0.52696(10) 0.3536(3) 0.4619(2) 0.0220(7) Uani 1 1 d . U . . .
C7 C 0.66459(10) 0.4700(3) 0.3715(2) 0.0205(6) Uani 1 1 d D U . . .
C9 C 0.54302(9) 0.8547(3) 0.38661(17) 0.0125(6) Uani 1 1 d . U . . .
C10 C 0.50200(9) 0.9195(3) 0.37221(18) 0.0156(6) Uani 1 1 d . U . . .
C11 C 0.64878(9) 0.8742(3) 0.31763(19) 0.0143(6) Uani 1 1 d . U . . .
C12 C 0.67604(10) 0.9381(3) 0.2565(2) 0.0223(7) Uani 1 1 d . U . . .
C4 C 0.73824(19) 0.7793(8) 0.6098(6) 0.0135(16) Uani 0.42(3) 1 d D U . B 1
C8 C 0.69561(16) 0.3913(5) 0.3265(3) 0.0299(12) Uani 0.687(7) 1 d D U . C 1
C4' C 0.73791(16) 0.7926(7) 0.6069(5) 0.0164(13) Uani 0.58(3) 1 d D U . B 2
O17 O 0.70803(14) 1.1163(4) 0.5046(3) 0.0395(10) Uani 0.653(6) 1 d . U . D 1
O17' O 0.6918(3) 1.1867(9) 0.5057(6) 0.0395(10) Uani 0.347(6) 1 d . U . D 2
O18 O 0.7294(3) 0.3555(10) 0.5636(8) 0.0519(15) Uani 0.402(9) 1 d . U . E 1
O18' O 0.72909(19) 0.3533(6) 0.6114(5) 0.0519(15) Uani 0.598(9) 1 d . U . E 2
O19 O 0.500000 0.5061(16) 0.250000 0.0321(18) Uani 0.280(10) 2 d S TU P F 1
O19' O 0.5033(3) 0.5754(8) 0.2277(4) 0.0321(18) Uani 0.360(5) 1 d . U . F 2
O20 O 0.60458(7) 0.7812(2) 0.11841(14) 0.0216(5) Uani 1 1 d . U . . .
H20A H 0.580628 0.760007 0.107376 0.032 Uiso 1 1 d R . . . .
H20B H 0.605848 0.813087 0.165826 0.032 Uiso 1 1 d R . . . .
C8' C 0.6904(3) 0.3711(8) 0.3302(5) 0.033(2) Uani 0.313(7) 1 d D U . C 2
F10' F 0.6831(3) 0.3644(12) 0.2515(5) 0.063(4) Uani 0.313(7) 1 d D U . C 2
F11' F 0.7277(3) 0.4017(12) 0.3454(9) 0.057(3) Uani 0.313(7) 1 d D U . C 2
F12' F 0.6843(3) 0.2581(7) 0.3572(7) 0.046(2) Uani 0.313(7) 1 d D U . C 2

loop_
_atom_site_aniso_label
_atom_site_aniso_U_11
_atom_site_aniso_U_22
_atom_site_aniso_U_33
_atom_site_aniso_U_23
_atom_site_aniso_U_13
_atom_site_aniso_U_12
Fe1 0.0106(2) 0.0132(2) 0.0113(2) -0.00240(16) 0.00225(17) -0.00112(16)
Fe2 0.0118(2) 0.0162(2) 0.0198(2) -0.00501(17) 0.00342(17) -0.00283(16)
Fe3 0.0162(2) 0.0133(2) 0.0181(2) -0.00281(16) 0.00720(17) -0.00151(16)
Zn2 0.0118(2) 0.0162(2) 0.0198(2) -0.00501(17) 0.00342(17) -0.00283(16)
Zn3 0.0162(2) 0.0133(2) 0.0181(2) -0.00281(16) 0.00720(17) -0.00151(16)
F1 0.0602(16) 0.0344(12) 0.0260(11) -0.0063(10) 0.0220(11) 0.0080(12)
F2 0.0256(12) 0.098(2) 0.0490(15) -0.0197(16) 0.0255(11) -0.0214(14)
F3 0.0619(18) 0.079(2) 0.0166(10) 0.0120(12) 0.0077(10) 0.0460(16)
F7 0.0436(14) 0.0395(13) 0.0311(12) -0.0066(10) 0.0213(10) -0.0233(11)
F8 0.0606(17) 0.0249(11) 0.0449(13) -0.0165(10) 0.0268(12) -0.0233(11)
F9 0.0211(12) 0.0650(19) 0.078(2) 0.0153(16) -0.0176(12) -0.0164(12)
F13 0.0152(9) 0.0330(11) 0.0190(9) -0.0071(8) -0.0024(7) -0.0031(8)
F14 0.0210(10) 0.0219(10) 0.0509(13) 0.0132(10) -0.0069(9) 0.0000(8)
F15 0.0196(9) 0.0376(12) 0.0208(9) -0.0097(8) 0.0029(7) 0.0053(8)
F16 0.0576(18) 0.0591(19) 0.0542(17) -0.0178(13) 0.0443(15) -0.0165(14)
F17 0.0384(15) 0.095(3) 0.069(2) 0.068(2) 0.0098(13) 0.0107(16)
F18 0.0423(14) 0.0616(18) 0.0337(12) 0.0066(11) 0.0051(10) -0.0350(13)
F4 0.019(3) 0.034(6) 0.028(3) 0.005(3) 0.005(2) -0.009(3)
F5 0.014(3) 0.023(3) 0.044(6) -0.003(3) -0.011(3) 0.007(2)
F6 0.021(3) 0.035(6) 0.018(3) -0.013(3) 0.001(3) -0.007(5)
F10 0.043(2) 0.079(4) 0.049(3) 0.012(2) 0.014(2) 0.042(3)
F11 0.055(3) 0.046(3) 0.134(6) -0.059(4) 0.040(3) -0.012(2)
F12 0.0318(19) 0.060(3) 0.0264(17) 0.0038(16) 0.0154(14) 0.0171(17)
F4' 0.019(3) 0.027(3) 0.040(3) 0.007(3) -0.006(2) -0.016(2)
F5' 0.0128(18) 0.035(3) 0.030(3) -0.005(3) 0.0010(18) 0.0036(19)
F6' 0.024(3) 0.033(5) 0.014(2) -0.004(2) 0.0002(16) -0.013(4)
O1 0.0229(11) 0.0164(11) 0.0248(11) -0.0063(9) 0.0013(9) -0.0024(9)
O2 0.0201(11) 0.0199(12) 0.0346(13) -0.0024(10) -0.0010(10) -0.0022(9)
O3 0.0279(12) 0.0205(12) 0.0204(11) -0.0041(9) 0.0100(9) -0.0024(9)
O4 0.0196(11) 0.0190(11) 0.0135(10) -0.0033(8) 0.0045(8) 0.0009(8)
O5 0.0200(11) 0.0193(11) 0.0181(11) 0.0000(8) 0.0014(9) 0.0044(9)
O6 0.0159(11) 0.0178(11) 0.0182(11) -0.0015(8) -0.0034(8) 0.0000(8)
O7 0.0145(11) 0.0180(11) 0.0286(12) -0.0014(9) -0.0032(9) -0.0008(8)
O8 0.0174(10) 0.0214(11) 0.0165(10) 0.0022(9) -0.0028(8) -0.0058(9)
O9 0.0233(11) 0.0175(11) 0.0140(10) 0.0012(8) -0.0003(8) -0.0051(9)
O10 0.0289(13) 0.0253(13) 0.0267(12) -0.0025(10) 0.0091(10) 0.0057(10)
O11 0.0227(12) 0.0274(13) 0.0237(12) -0.0078(10) 0.0038(9) 0.0079(10)
O12 0.0208(11) 0.0166(10) 0.0141(9) -0.0027(8) -0.0015(8) 0.0030(8)
O13 0.0150(10) 0.0166(10) 0.0201(10) -0.0049(9) -0.0024(8) 0.0020(8)
O14 0.0283(12) 0.0261(13) 0.0154(10) -0.0053(9) 0.0054(9) -0.0105(10)
O15 0.0210(11) 0.0199(11) 0.0127(10) 0.0010(8) 0.0025(8) -0.0036(9)
O16 0.0110(9) 0.0119(10) 0.0104(9) -0.0004(7) 0.0007(7) 0.0017(7)
C1 0.0081(12) 0.0197(15) 0.0138(13) -0.0028(11) -0.0008(10) 0.0006(11)
C2 0.0155(14) 0.0250(16) 0.0184(14) 0.0003(12) 0.0047(11) 0.0044(12)
C3 0.0082(12) 0.0219(15) 0.0093(12) -0.0034(11) 0.0032(10) -0.0021(11)
C5 0.0106(13) 0.0151(14) 0.0129(13) -0.0026(11) 0.0032(10) -0.0029(11)
C6 0.0187(16) 0.0252(17) 0.0221(16) -0.0022(13) 0.0010(13) -0.0099(13)
C7 0.0174(15) 0.0174(15) 0.0274(16) -0.0068(13) 0.0076(12) -0.0022(12)
C9 0.0117(13) 0.0158(14) 0.0100(12) -0.0006(10) 0.0017(10) -0.0023(10)
C10 0.0131(13) 0.0169(14) 0.0165(14) -0.0005(11) -0.0017(11) -0.0018(11)
C11 0.0140(13) 0.0111(13) 0.0181(14) 0.0022(11) 0.0032(11) 0.0011(11)
C12 0.0197(15) 0.0297(18) 0.0178(15) 0.0048(13) 0.0029(12) -0.0042(13)
C4 0.009(3) 0.016(3) 0.015(3) -0.002(3) 0.001(3) -0.004(3)
C8 0.028(3) 0.025(2) 0.038(3) -0.007(2) 0.008(2) 0.009(2)
C4' 0.011(2) 0.022(3) 0.016(2) 0.002(2) 0.003(2) 0.000(2)
O17 0.033(2) 0.027(2) 0.059(2) 0.005(2) 0.0056(19) -0.0069(16)
O17' 0.033(2) 0.027(2) 0.059(2) 0.005(2) 0.0056(19) -0.0069(16)
O18 0.033(2) 0.055(3) 0.069(4) 0.025(4) 0.011(3) 0.0095(18)
O18' 0.033(2) 0.055(3) 0.069(4) 0.025(4) 0.011(3) 0.0095(18)
O19 0.020(3) 0.035(4) 0.040(5) 0.000 -0.012(4) 0.000
O19' 0.020(3) 0.035(4) 0.040(5) 0.000 -0.012(4) 0.000
O20 0.0257(12) 0.0224(12) 0.0170(10) 0.0014(9) 0.0034(9) -0.0007(9)
C8' 0.030(4) 0.029(4) 0.038(4) -0.011(4) 0.003(3) 0.016(3)
F10' 0.069(7) 0.086(8) 0.034(4) -0.027(4) -0.005(4) 0.054(7)
F11' 0.026(4) 0.060(7) 0.086(8) -0.012(6) 0.020(5) 0.015(4)
F12' 0.044(5) 0.019(3) 0.074(6) -0.020(4) -0.016(4) 0.016(3)

loop_
_atom_type_symbol
_atom_type_description
_atom_type_scat_dispersion_real
_atom_type_scat_dispersion_imag
_atom_type_scat_source
C C 0.0181 0.0091 'International Tables Vol C Tables 4.2.6.8 and 6.1.1.4'
H H 0.0000 0.0000 'International Tables Vol C Tables 4.2.6.8 and 6.1.1.4'
F F 0.0727 0.0534 'International Tables Vol C Tables 4.2.6.8 and 6.1.1.4'
Fe Fe -1.1336 3.1974 'International Tables Vol C Tables 4.2.6.8 and 6.1.1.4'
O O 0.0492 0.0322 'International Tables Vol C Tables 4.2.6.8 and 6.1.1.4'
Zn Zn -1.5491 0.6778 'International Tables Vol C Tables 4.2.6.8 and 6.1.1.4'

loop_
_geom_angle_atom_site_label_1
_geom_angle_atom_site_label_2
_geom_angle_atom_site_label_3
_geom_angle
_geom_angle_site_symmetry_1
_geom_angle_site_symmetry_3
_geom_angle_publ_flag
O1 Fe1 O6 84.29(9) . . ?
O1 Fe1 O13 85.37(10) . . ?
O1 Fe1 O15 79.88(10) . . ?
O4 Fe1 O1 89.12(9) . . ?
O4 Fe1 O6 88.54(9) . . ?
O4 Fe1 O13 89.66(9) . . ?
O4 Fe1 O15 167.81(9) . . ?
O13 Fe1 O6 169.53(9) . . ?
O13 Fe1 O15 94.62(9) . . ?
O15 Fe1 O6 85.19(9) . . ?
O16 Fe1 O1 173.98(10) . . ?
O16 Fe1 O4 96.88(9) . . ?
O16 Fe1 O6 95.37(9) . . ?
O16 Fe1 O13 95.09(9) . . ?
O16 Fe1 O15 94.10(9) . . ?
O2 Fe2 O5 85.49(10) . . ?
O2 Fe2 O10 85.85(10) . . ?
O5 Fe2 O10 171.26(10) . . ?
O7 Fe2 O2 83.21(10) . . ?
O7 Fe2 O5 91.24(10) . . ?
O7 Fe2 O8 167.52(10) . . ?
O7 Fe2 O10 88.89(10) . . ?
O8 Fe2 O2 84.32(10) . . ?
O8 Fe2 O5 87.15(9) . . ?
O8 Fe2 O10 90.85(10) . . ?
O16 Fe2 O2 178.81(10) . . ?
O16 Fe2 O5 94.64(9) . . ?
O16 Fe2 O7 95.60(9) . . ?
O16 Fe2 O8 96.86(9) . . ?
O16 Fe2 O10 94.04(9) . . ?
O9 Fe3 O3 84.43(9) . . ?
O9 Fe3 O14 169.18(9) . . ?
O11 Fe3 O3 81.87(10) . . ?
O11 Fe3 O9 94.88(10) . . ?
O11 Fe3 O12 167.94(9) . . ?
O11 Fe3 O14 88.09(11) . . ?
O12 Fe3 O3 86.23(9) . . ?
O12 Fe3 O9 85.88(9) . . ?
O12 Fe3 O14 89.07(10) . . ?
O14 Fe3 O3 85.70(9) . . ?
O16 Fe3 O3 176.44(9) . . ?
O16 Fe3 O9 93.90(8) . . ?
O16 Fe3 O11 95.15(9) . . ?
O16 Fe3 O12 96.80(8) . . ?
O16 Fe3 O14 96.20(9) . . ?
O2 Zn2 O5 85.49(10) . . ?
O2 Zn2 O10 85.85(10) . . ?
O5 Zn2 O10 171.26(10) . . ?
O7 Zn2 O2 83.21(10) . . ?
O7 Zn2 O5 91.24(10) . . ?
O7 Zn2 O8 167.52(10) . . ?
O7 Zn2 O10 88.89(10) . . ?
O8 Zn2 O2 84.32(10) . . ?
O8 Zn2 O5 87.15(9) . . ?
O8 Zn2 O10 90.85(10) . . ?
O16 Zn2 O2 178.81(10) . . ?
O16 Zn2 O5 94.64(9) . . ?
O16 Zn2 O7 95.60(9) . . ?
O16 Zn2 O8 96.86(9) . . ?
O16 Zn2 O10 94.04(9) . . ?
O9 Zn3 O3 84.43(9) . . ?
O9 Zn3 O14 169.18(9) . . ?
O11 Zn3 O3 81.87(10) . . ?
O11 Zn3 O9 94.88(10) . . ?
O11 Zn3 O12 167.94(9) . . ?
O11 Zn3 O14 88.09(11) . . ?
O12 Zn3 O3 86.23(9) . . ?
O12 Zn3 O9 85.88(9) . . ?
O12 Zn3 O14 89.07(10) . . ?
O14 Zn3 O3 85.70(9) . . ?
O16 Zn3 O3 176.44(9) . . ?
O16 Zn3 O9 93.90(8) . . ?
O16 Zn3 O11 95.15(9) . . ?
O16 Zn3 O12 96.80(8) . . ?
O16 Zn3 O14 96.20(9) . . ?
Fe1 O1 H1A 109.5 . . ?
Fe1 O1 H1B 109.4 . . ?
H1A O1 H1B 109.5 . . ?
Fe2 O2 H2A 109.7 . . ?
Fe2 O2 H2B 109.4 . . ?
Zn2 O2 H2A 109.7 . . ?
Zn2 O2 H2B 109.4 . . ?
H2A O2 H2B 109.5 . . ?
Fe3 O3 H3A 109.7 . . ?
Fe3 O3 H3B 109.4 . . ?
Zn3 O3 H3A 109.7 . . ?
Zn3 O3 H3B 109.4 . . ?
H3A O3 H3B 109.5 . . ?
C1 O4 Fe1 130.5(2) . . ?
C1 O5 Fe2 129.5(2) . . ?
C1 O5 Zn2 129.5(2) . . ?
C3 O6 Fe1 130.9(2) . . ?
C3 O7 Fe2 129.3(2) . . ?
C3 O7 Zn2 129.3(2) . . ?
C5 O8 Fe2 128.6(2) . . ?
C5 O8 Zn2 128.6(2) . . ?
C5 O9 Fe3 132.3(2) . . ?
C5 O9 Zn3 132.3(2) . . ?
C7 O10 Fe2 130.8(2) . . ?
C7 O10 Zn2 130.8(2) . . ?
C7 O11 Fe3 129.9(2) . . ?
C7 O11 Zn3 129.9(2) . . ?
C9 O12 Fe3 127.2(2) . . ?
C9 O12 Zn3 127.2(2) . . ?
C9 O13 Fe1 133.1(2) . . ?
C11 O14 Fe3 127.6(2) . . ?
C11 O14 Zn3 127.6(2) . . ?
C11 O15 Fe1 129.7(2) . . ?
Fe1 O16 Fe2 121.17(10) . . ?
Fe1 O16 Fe3 119.61(10) . . ?
Fe1 O16 Zn2 121.17(10) . . ?
Fe1 O16 Zn3 119.61(10) . . ?
Fe2 O16 Fe3 119.21(10) . . ?
Zn2 O16 Zn3 119.21(10) . . ?
O4 C1 C2 115.3(3) . . ?
O5 C1 O4 129.7(3) . . ?
O5 C1 C2 115.0(3) . . ?
F1 C2 F2 106.5(3) . . ?
F1 C2 C1 112.5(3) . . ?
F2 C2 C1 109.6(3) . . ?
F3 C2 F1 108.6(3) . . ?
F3 C2 F2 108.1(3) . . ?
F3 C2 C1 111.4(3) . . ?
O6 C3 C4 118.1(4) . . ?
O6 C3 C4' 112.7(4) . . ?
O7 C3 O6 129.7(3) . . ?
O7 C3 C4 112.1(4) . . ?
O7 C3 C4' 117.7(4) . . ?
O8 C5 C6 114.6(3) . . ?
O9 C5 O8 130.0(3) . . ?
O9 C5 C6 115.3(3) . . ?
F7 C6 C5 111.6(3) . . ?
F8 C6 F7 107.5(3) . . ?
F8 C6 F9 109.9(3) . . ?
F8 C6 C5 110.1(3) . . ?
F9 C6 F7 105.9(3) . . ?
F9 C6 C5 111.8(3) . . ?
O10 C7 C8 117.1(3) . . ?
O10 C7 C8' 113.9(4) . . ?
O11 C7 O10 130.2(3) . . ?
O11 C7 C8 112.6(3) . . ?
O11 C7 C8' 115.3(4) . . ?
O12 C9 C10 115.8(3) . . ?
O13 C9 O12 129.3(3) . . ?
O13 C9 C10 114.8(3) . . ?
F13 C10 C9 111.8(2) . . ?
F14 C10 F13 107.8(3) . . ?
F14 C10 C9 109.6(2) . . ?
F15 C10 F13 107.7(2) . . ?
F15 C10 F14 108.3(3) . . ?
F15 C10 C9 111.4(2) . . ?
O14 C11 C12 114.4(3) . . ?
O15 C11 O14 129.7(3) . . ?
O15 C11 C12 115.8(3) . . ?
F16 C12 C11 110.8(3) . . ?
F17 C12 F16 108.1(3) . . ?
F17 C12 C11 109.9(3) . . ?
F18 C12 F16 107.0(3) . . ?
F18 C12 F17 108.7(3) . . ?
F18 C12 C11 112.2(3) . . ?
F4 C4 F6 107.1(8) . . ?
F4 C4 C3 108.9(7) . . ?
F5 C4 F4 106.7(7) . . ?
F5 C4 F6 108.3(8) . . ?
F5 C4 C3 113.6(6) . . ?
F6 C4 C3 111.9(11) . . ?
F10 C8 F11 108.3(6) . . ?
F10 C8 C7 113.1(5) . . ?
F11 C8 C7 109.1(4) . . ?
F12 C8 F10 106.2(5) . . ?
F12 C8 F11 107.4(5) . . ?
F12 C8 C7 112.6(4) . . ?
F4' C4' C3 113.8(5) . . ?
F5' C4' F4' 106.9(5) . . ?
F5' C4' F6' 108.2(6) . . ?
F5' C4' C3 111.2(5) . . ?
F6' C4' F4' 107.8(6) . . ?
F6' C4' C3 108.7(8) . . ?
H20A O20 H20B 108.0 . . ?
F10' C8' C7 112.8(7) . . ?
F10' C8' F11' 109.8(9) . . ?
F11' C8' C7 107.3(8) . . ?
F12' C8' C7 112.5(7) . . ?
F12' C8' F10' 105.1(8) . . ?
F12' C8' F11' 109.3(8) . . ?

loop_
_geom_bond_atom_site_label_1
_geom_bond_atom_site_label_2
_geom_bond_distance
_geom_bond_site_symmetry_2
_geom_bond_publ_flag
Fe1 O1 2.044(2) . ?
Fe1 O4 2.023(2) . ?
Fe1 O6 2.080(2) . ?
Fe1 O13 2.048(2) . ?
Fe1 O15 2.053(2) . ?
Fe1 O16 1.869(2) . ?
Fe2 O2 2.056(3) . ?
Fe2 O5 2.101(2) . ?
Fe2 O7 2.040(2) . ?
Fe2 O8 2.053(2) . ?
Fe2 O10 2.114(2) . ?
Fe2 O16 1.943(2) . ?
Fe3 O3 2.107(2) . ?
Fe3 O9 2.090(2) . ?
Fe3 O11 2.023(2) . ?
Fe3 O12 2.033(2) . ?
Fe3 O14 2.093(2) . ?
Fe3 O16 1.956(2) . ?
Zn2 O2 2.056(3) . ?
Zn2 O5 2.101(2) . ?
Zn2 O7 2.040(2) . ?
Zn2 O8 2.053(2) . ?
Zn2 O10 2.114(2) . ?
Zn2 O16 1.943(2) . ?
Zn3 O3 2.107(2) . ?
Zn3 O9 2.090(2) . ?
Zn3 O11 2.023(2) . ?
Zn3 O12 2.033(2) . ?
Zn3 O14 2.093(2) . ?
Zn3 O16 1.956(2) . ?
F1 C2 1.315(4) . ?
F2 C2 1.322(4) . ?
F3 C2 1.311(4) . ?
F7 C6 1.336(4) . ?
F8 C6 1.309(4) . ?
F9 C6 1.321(4) . ?
F13 C10 1.329(4) . ?
F14 C10 1.326(4) . ?
F15 C10 1.318(4) . ?
F16 C12 1.316(5) . ?
F17 C12 1.311(4) . ?
F18 C12 1.310(4) . ?
F4 C4 1.329(7) . ?
F5 C4 1.324(6) . ?
F6 C4 1.330(6) . ?
F10 C8 1.317(6) . ?
F11 C8 1.319(6) . ?
F12 C8 1.317(5) . ?
F4' C4' 1.331(6) . ?
F5' C4' 1.327(6) . ?
F6' C4' 1.329(6) . ?
O1 H1A 0.8500 . ?
O1 H1B 0.8516 . ?
O2 H2A 0.8505 . ?
O2 H2B 0.8490 . ?
O3 H3A 0.8496 . ?
O3 H3B 0.8500 . ?
O4 C1 1.250(4) . ?
O5 C1 1.247(4) . ?
O6 C3 1.248(4) . ?
O7 C3 1.239(4) . ?
O8 C5 1.248(4) . ?
O9 C5 1.236(4) . ?
O10 C7 1.239(4) . ?
O11 C7 1.232(4) . ?
O12 C9 1.250(4) . ?
O13 C9 1.243(4) . ?
O14 C11 1.249(4) . ?
O15 C11 1.233(4) . ?
C1 C2 1.551(4) . ?
C3 C4 1.548(7) . ?
C3 C4' 1.549(6) . ?
C5 C6 1.545(4) . ?
C7 C8 1.556(6) . ?
C7 C8' 1.547(8) . ?
C9 C10 1.554(4) . ?
C11 C12 1.552(4) . ?
O19' O19' 0.777(14) 2_655 ?
O20 H20A 0.8495 . ?
O20 H20B 0.8512 . ?
C8' F10' 1.309(7) . ?
C8' F11' 1.311(7) . ?
C8' F12' 1.308(7) . ?

loop_
_geom_hbond_atom_site_label_D
_geom_hbond_atom_site_label_H
_geom_hbond_atom_site_label_A
_geom_hbond_distance_DH
_geom_hbond_distance_HA
_geom_hbond_distance_DA
_geom_hbond_angle_DHA
_geom_hbond_site_symmetry_A
_geom_hbond_publ_flag
O1 H1A O17 0.85 1.98 2.827(5) 178.2 . yes
O1 H1A O17' 0.85 1.85 2.634(9) 152.4 . yes
O1 H1B O20 0.85 1.99 2.683(3) 137.2 6_576 yes
O2 H2A O18 0.85 2.02 2.858(10) 170.5 . yes
O2 H2A O18' 0.85 1.86 2.694(7) 166.5 . yes
O2 H2B O20 0.85 1.91 2.754(3) 169.6 6_566 yes
O3 H3A O5 0.85 2.35 3.131(3) 153.7 6_565 yes
O3 H3B O19 0.85 1.94 2.783(6) 172.5 . yes
O3 H3B O19' 0.85 2.04 2.835(9) 154.8 2_655 yes
O3 H3B O19' 0.85 1.68 2.499(9) 159.9 . yes
O20 H20A F13 0.85 2.57 3.115(3) 122.8 2_655 yes
O20 H20B O14 0.85 2.10 2.846(3) 145.7 . yes

loop_
_geom_torsion_atom_site_label_1
_geom_torsion_atom_site_label_2
_geom_torsion_atom_site_label_3
_geom_torsion_atom_site_label_4
_geom_torsion
_geom_torsion_site_symmetry_1
_geom_torsion_site_symmetry_2
_geom_torsion_site_symmetry_3
_geom_torsion_site_symmetry_4
_geom_torsion_publ_flag
Fe1 O4 C1 O5 -5.1(5) . . . . ?
Fe1 O4 C1 C2 175.2(2) . . . . ?
Fe1 O6 C3 O7 -5.7(5) . . . . ?
Fe1 O6 C3 C4 177.2(4) . . . . ?
Fe1 O6 C3 C4' 176.0(3) . . . . ?
Fe1 O13 C9 O12 -6.9(5) . . . . ?
Fe1 O13 C9 C10 173.3(2) . . . . ?
Fe1 O15 C11 O14 0.1(5) . . . . ?
Fe1 O15 C11 C12 178.4(2) . . . . ?
Fe2 O5 C1 O4 3.1(5) . . . . ?
Fe2 O5 C1 C2 -177.1(2) . . . . ?
Fe2 O7 C3 O6 -1.3(5) . . . . ?
Fe2 O7 C3 C4 175.9(4) . . . . ?
Fe2 O8 C5 O9 3.3(5) . . . . ?
Fe2 O8 C5 C6 -179.3(2) . . . . ?
Fe2 O10 C7 O11 -6.9(6) . . . . ?
Fe2 O10 C7 C8 171.5(3) . . . . ?
Fe3 O9 C5 O8 -6.3(5) . . . . ?
Fe3 O9 C5 C6 176.3(2) . . . . ?
Fe3 O11 C7 O10 -4.2(6) . . . . ?
Fe3 O11 C7 C8 177.3(3) . . . . ?
Fe3 O12 C9 O13 -0.8(5) . . . . ?
Fe3 O12 C9 C10 179.00(19) . . . . ?
Fe3 O14 C11 O15 -20.2(5) . . . . ?
Fe3 O14 C11 C12 161.5(2) . . . . ?
Zn2 O5 C1 O4 3.1(5) . . . . ?
Zn2 O5 C1 C2 -177.1(2) . . . . ?
Zn2 O7 C3 O6 -1.3(5) . . . . ?
Zn2 O7 C3 C4' 176.9(3) . . . . ?
Zn2 O8 C5 O9 3.3(5) . . . . ?
Zn2 O8 C5 C6 -179.3(2) . . . . ?
Zn2 O10 C7 O11 -6.9(6) . . . . ?
Zn2 O10 C7 C8' -177.3(4) . . . . ?
Zn3 O9 C5 O8 -6.3(5) . . . . ?
Zn3 O9 C5 C6 176.3(2) . . . . ?
Zn3 O11 C7 O10 -4.2(6) . . . . ?
Zn3 O11 C7 C8' 166.1(5) . . . . ?
Zn3 O12 C9 O13 -0.8(5) . . . . ?
Zn3 O12 C9 C10 179.00(19) . . . . ?
Zn3 O14 C11 O15 -20.2(5) . . . . ?
Zn3 O14 C11 C12 161.5(2) . . . . ?
O4 Fe1 O16 Fe2 -45.97(13) . . . . ?
O4 Fe1 O16 Fe3 133.42(12) . . . . ?
O4 Fe1 O16 Zn2 -45.97(13) . . . . ?
O4 Fe1 O16 Zn3 133.42(12) . . . . ?
O4 C1 C2 F1 -16.2(4) . . . . ?
O4 C1 C2 F2 102.0(4) . . . . ?
O4 C1 C2 F3 -138.5(3) . . . . ?
O5 C1 C2 F1 164.0(3) . . . . ?
O5 C1 C2 F2 -77.7(4) . . . . ?
O5 C1 C2 F3 41.8(4) . . . . ?
O6 Fe1 O16 Fe2 43.20(13) . . . . ?
O6 Fe1 O16 Fe3 -137.41(12) . . . . ?
O6 Fe1 O16 Zn2 43.20(13) . . . . ?
O6 Fe1 O16 Zn3 -137.41(12) . . . . ?
O6 C3 C4 F4 -47.3(11) . . . . ?
O6 C3 C4 F5 -166.1(10) . . . . ?
O6 C3 C4 F6 70.9(12) . . . . ?
O6 C3 C4' F4' -21.4(9) . . . . ?
O6 C3 C4' F5' -142.2(6) . . . . ?
O6 C3 C4' F6' 98.8(9) . . . . ?
O7 C3 C4 F4 135.1(9) . . . . ?
O7 C3 C4 F5 16.4(11) . . . . ?
O7 C3 C4 F6 -106.6(11) . . . . ?
O7 C3 C4' F4' 160.2(8) . . . . ?
O7 C3 C4' F5' 39.3(8) . . . . ?
O7 C3 C4' F6' -79.7(9) . . . . ?
O8 C5 C6 F7 25.8(4) . . . . ?
O8 C5 C6 F8 -93.4(3) . . . . ?
O8 C5 C6 F9 144.2(3) . . . . ?
O9 C5 C6 F7 -156.4(3) . . . . ?
O9 C5 C6 F8 84.4(4) . . . . ?
O9 C5 C6 F9 -38.0(4) . . . . ?
O10 C7 C8 F10 -21.1(6) . . . . ?
O10 C7 C8 F11 99.5(6) . . . . ?
O10 C7 C8 F12 -141.5(4) . . . . ?
O10 C7 C8' F10' 166.1(8) . . . . ?
O10 C7 C8' F11' -72.8(9) . . . . ?
O10 C7 C8' F12' 47.4(9) . . . . ?
O11 C7 C8 F10 157.5(5) . . . . ?
O11 C7 C8 F11 -81.9(6) . . . . ?
O11 C7 C8 F12 37.2(5) . . . . ?
O11 C7 C8' F10' -5.8(10) . . . . ?
O11 C7 C8' F11' 115.3(8) . . . . ?
O11 C7 C8' F12' -124.5(7) . . . . ?
O12 C9 C10 F13 1.9(4) . . . . ?
O12 C9 C10 F14 -117.6(3) . . . . ?
O12 C9 C10 F15 122.5(3) . . . . ?
O13 Fe1 O16 Fe2 -136.24(12) . . . . ?
O13 Fe1 O16 Fe3 43.15(12) . . . . ?
O13 Fe1 O16 Zn2 -136.24(12) . . . . ?
O13 Fe1 O16 Zn3 43.15(12) . . . . ?
O13 C9 C10 F13 -178.3(3) . . . . ?
O13 C9 C10 F14 62.2(3) . . . . ?
O13 C9 C10 F15 -57.7(3) . . . . ?
O14 C11 C12 F16 -46.0(4) . . . . ?
O14 C11 C12 F17 73.4(4) . . . . ?
O14 C11 C12 F18 -165.6(3) . . . . ?
O15 Fe1 O16 Fe2 128.74(12) . . . . ?
O15 Fe1 O16 Fe3 -51.87(12) . . . . ?
O15 Fe1 O16 Zn2 128.74(12) . . . . ?
O15 Fe1 O16 Zn3 -51.87(12) . . . . ?
O15 C11 C12 F16 135.4(3) . . . . ?
O15 C11 C12 F17 -105.2(4) . . . . ?
O15 C11 C12 F18 15.8(4) . . . . ?
